data_2221653
loop_
_publ_author_name
'Wang, Quanchang'
'Li, Dacheng'
'Wang, Daqi'

_publ_section_title
;<i>catena</i>-Poly[[[pyridinecopper(II)]-(\m-2-oxidonaphthalene-1-carbaldehyde
 picolinoylhydrazonato)-[pyridinecopper(II)]-\m-sulfato] diethyl ether
 hemisolvate]
;
_journal_coeditor_code EZ2166
_journal_issue 5
_journal_name_full 'Acta Crystallographica Section E'
_journal_page_first m520
_journal_paper_doi 10.1107/S1600536809012653
_journal_volume 65
_journal_year 2009
_chemical_formula_iupac '[Cu2 (C17 H11 N3 O) (S O4) (C5 H5 N)2], 0.5C4 H10 O'
_chemical_formula_moiety 'C27 H21 Cu2 N5 O6 S1, 0.5(C4 H10 O)'
_chemical_formula_sum 'C58 H52 Cu4 N10 O13 S2'
_chemical_formula_weight 707.69
_chemical_name_systematic
;<i>catena</i>-Poly[[[pyridinecopper(II)]-(\m-2-oxidonaphthalene-1-carbaldehyde
picolinoylhydrazonato)-[pyridinecopper(II)]-\m-sulfonato]
 diethyl ether
hemisolvate]
;
_space_group_IT_number 15
_symmetry_cell_setting monoclinic
_symmetry_space_group_name_Hall '-C 2yc'
_symmetry_space_group_name_H-M 'C 1 2/c 1'
_atom_sites_solution_hydrogens geom
_atom_sites_solution_primary direct
_atom_sites_solution_secondary difmap
_audit_creation_method SHELXL-97
_cell_angle_alpha 90.00
_cell_angle_beta 108.404(2)
_cell_angle_gamma 90.00
_cell_formula_units_Z 8
_cell_length_a 26.484(2)
_cell_length_b 14.0374(15)
_cell_length_c 16.8083(17)
_cell_measurement_reflns_used 2858
_cell_measurement_temperature 298(2)
_cell_measurement_theta_max 25.279
_cell_measurement_theta_min 2.255
_cell_volume 5929.2(10)
_computing_cell_refinement 'SAINT (Siemens, 1996)'
_computing_data_collection 'SMART (Siemens, 1996)'
_computing_data_reduction 'SAINT (Siemens, 1996)'
_computing_molecular_graphics 'SHELXTL (Sheldrick, 2008)'
_computing_publication_material 'SHELXTL (Sheldrick, 2008)'
_computing_structure_refinement 'SHELXL97 (Sheldrick, 2008)'
_computing_structure_solution 'SHELXS97 (Sheldrick, 2008)'
_diffrn_ambient_temperature 298(2)
_diffrn_measured_fraction_theta_full 0.999
_diffrn_measured_fraction_theta_max 0.999
_diffrn_measurement_device_type 'Bruker SMART APEX CCD area-detector'
_diffrn_measurement_method 'phi and omega scans'
_diffrn_radiation_monochromator graphite
_diffrn_radiation_source 'fine-focus sealed tube'
_diffrn_radiation_type MoK\a
_diffrn_radiation_wavelength 0.71073
_diffrn_reflns_av_R_equivalents 0.0553
_diffrn_reflns_av_sigmaI/netI 0.0716
_diffrn_reflns_limit_h_max 31
_diffrn_reflns_limit_h_min -31
_diffrn_reflns_limit_k_max 16
_diffrn_reflns_limit_k_min -16
_diffrn_reflns_limit_l_max 19
_diffrn_reflns_limit_l_min -12
_diffrn_reflns_number 14633
_diffrn_reflns_theta_full 25.00
_diffrn_reflns_theta_max 25.00
_diffrn_reflns_theta_min 1.62
_exptl_absorpt_coefficient_mu 1.559
_exptl_absorpt_correction_T_max 0.7886
_exptl_absorpt_correction_T_min 0.5889
_exptl_absorpt_correction_type multi-scan
_exptl_absorpt_process_details '(SADABS; Sheldrick, 1996)'
_exptl_crystal_colour brown
_exptl_crystal_density_diffrn 1.586
_exptl_crystal_density_method 'not measured'
_exptl_crystal_description block
_exptl_crystal_F_000 2888
_exptl_crystal_size_max 0.38
_exptl_crystal_size_mid 0.32
_exptl_crystal_size_min 0.16
_refine_diff_density_max 0.845
_refine_diff_density_min -0.486
_refine_ls_extinction_method none
_refine_ls_goodness_of_fit_ref 1.008
_refine_ls_hydrogen_treatment constr
_refine_ls_matrix_type full
_refine_ls_number_parameters 394
_refine_ls_number_reflns 5215
_refine_ls_number_restraints 0
_refine_ls_restrained_S_all 1.008
_refine_ls_R_factor_all 0.0952
_refine_ls_R_factor_gt 0.0454
_refine_ls_shift/su_max 0.001
_refine_ls_shift/su_mean 0.000
_refine_ls_structure_factor_coef Fsqd
_refine_ls_weighting_details 'calc w=1/[\s^2^(Fo^2^)+(0.0520P)^2^+19.1978P] where P=(Fo^2^+2Fc^2^)/3'
_refine_ls_weighting_scheme calc
_refine_ls_wR_factor_gt 0.1006
_refine_ls_wR_factor_ref 0.1301
_reflns_number_gt 3268
_reflns_number_total 5215
_reflns_threshold_expression >2sigma(I)
_cod_data_source_file ez2166.cif
_cod_data_source_block I
_cod_depositor_comments
;
The following automatic conversions were performed:
'_symmetry_cell_setting' value 'Monoclinic' changed to 'monoclinic'
according to '/home/saulius/struct/CIF-dictionaries/cif_core.dic'
dictionary named 'cif_core.dic' version 2.4.1 from 2010-06-29.

Automatic conversion script
Id: cif_fix_enum 1527 2010-12-29 10:47:43Z saulius 

The following automatic conversions were performed:

'_symmetry_cell_setting' value 'Monoclinic' changed to 'monoclinic'
according to /home/saulius/struct/CIF-dictionaries/cif_core.dic
dictionary named 'cif_core.dic' version 2.4.1 from 2010-06-29.

Automatic conversion script
Id: cif_fix_values 1715 2011-07-08 13:25:40Z adriana 
;
_cod_original_sg_symbol_H-M 'C 2/c'
_cod_database_code 2221653
_cod_database_fobs_code 2221653

loop_
_symmetry_equiv_pos_as_xyz
'x, y, z'
'-x, y, -z+1/2'
'x+1/2, y+1/2, z'
'-x+1/2, y+1/2, -z+1/2'
'-x, -y, -z'
'x, -y, z-1/2'
'-x+1/2, -y+1/2, -z'
'x+1/2, -y+1/2, z-1/2'

loop_
_atom_site_type_symbol
_atom_site_label
_atom_site_fract_x
_atom_site_fract_y
_atom_site_fract_z
_atom_site_U_iso_or_equiv
_atom_site_adp_type
_atom_site_calc_flag
_atom_site_refinement_flags
_atom_site_occupancy
_atom_site_disorder_assembly
_atom_site_disorder_group
Cu Cu1 0.19607(2) 0.78202(4) 0.14330(4) 0.0327(2) Uani d . 1 . .
Cu Cu2 0.14395(2) 1.00409(4) -0.08707(4) 0.03123(19) Uani d . 1 . .
N N1 0.16100(16) 0.9077(3) 0.0066(2) 0.0299(10) Uani d . 1 . .
N N2 0.20801(16) 0.8671(3) 0.0587(3) 0.0297(10) Uani d . 1 . .
N N3 0.06961(16) 0.9731(3) -0.0874(3) 0.0331(11) Uani d . 1 . .
N N4 0.17578(17) 0.6701(3) 0.2012(3) 0.0347(11) Uani d . 1 . .
N N5 0.16690(18) 1.1384(3) -0.0190(3) 0.0368(11) Uani d . 1 . .
O O1 0.12165(13) 0.8167(3) 0.0856(2) 0.0366(9) Uani d . 1 . .
O O2 0.26870(13) 0.7475(3) 0.1794(2) 0.0374(9) Uani d . 1 . .
O O3 0.12067(13) 1.0678(2) -0.2000(2) 0.0355(9) Uani d . 1 . .
O O4 0.20303(13) 0.9942(2) -0.1402(2) 0.0352(9) Uani d . 1 . .
O O5 0.19783(14) 1.1264(3) -0.2360(2) 0.0406(9) Uani d . 1 . .
O O6 0.15828(16) 0.9758(3) -0.2900(2) 0.0449(10) Uani d . 1 . .
O O7 1.0000 0.6854(6) 0.2500 0.092(3) Uani d S 1 . .
S S1 0.17080(5) 1.04166(9) -0.22080(8) 0.0293(3) Uani d . 1 . .
C C1 0.1195(2) 0.8746(4) 0.0264(3) 0.0307(12) Uani d . 1 . .
C C2 0.0669(2) 0.9078(4) -0.0292(3) 0.0326(12) Uani d . 1 . .
C C3 0.0197(2) 0.8731(4) -0.0246(4) 0.0456(15) Uani d . 1 . .
H H3 0.0191 0.8286 0.0161 0.055 Uiso calc R 1 . .
C C4 -0.0273(2) 0.9056(5) -0.0820(4) 0.0550(17) Uani d . 1 . .
H H4 -0.0600 0.8828 -0.0808 0.066 Uiso calc R 1 . .
C C5 -0.0247(2) 0.9719(5) -0.1405(4) 0.0532(17) Uani d . 1 . .
H H5 -0.0557 0.9948 -0.1794 0.064 Uiso calc R 1 . .
C C6 0.0243(2) 1.0040(4) -0.1408(4) 0.0442(15) Uani d . 1 . .
H H6 0.0257 1.0494 -0.1803 0.053 Uiso calc R 1 . .
C C7 0.2514(2) 0.8798(3) 0.0399(3) 0.0313(12) Uani d . 1 . .
H H7 0.2495 0.9184 -0.0059 0.038 Uiso calc R 1 . .
C C8 0.3020(2) 0.8388(3) 0.0846(3) 0.0297(12) Uani d . 1 . .
C C9 0.3072(2) 0.7729(4) 0.1518(3) 0.0321(12) Uani d . 1 . .
C C10 0.3584(2) 0.7317(4) 0.1922(4) 0.0411(14) Uani d . 1 . .
H H10 0.3616 0.6859 0.2335 0.049 Uiso calc R 1 . .
C C11 0.4018(2) 0.7567(4) 0.1727(4) 0.0439(15) Uani d . 1 . .
H H11 0.4345 0.7299 0.2024 0.053 Uiso calc R 1 . .
C C12 0.3994(2) 0.8238(4) 0.1071(4) 0.0396(14) Uani d . 1 . .
C C13 0.3491(2) 0.8645(4) 0.0621(3) 0.0332(13) Uani d . 1 . .
C C14 0.3484(2) 0.9312(4) -0.0009(4) 0.0464(15) Uani d . 1 . .
H H14 0.3162 0.9585 -0.0319 0.056 Uiso calc R 1 . .
C C15 0.3939(3) 0.9568(5) -0.0177(4) 0.0624(19) Uani d . 1 . .
H H15 0.3920 1.0009 -0.0598 0.075 Uiso calc R 1 . .
C C16 0.4427(3) 0.9177(5) 0.0272(5) 0.067(2) Uani d . 1 . .
H H16 0.4734 0.9358 0.0156 0.080 Uiso calc R 1 . .
C C17 0.4451(2) 0.8525(5) 0.0886(4) 0.0556(18) Uani d . 1 . .
H H17 0.4779 0.8265 0.1188 0.067 Uiso calc R 1 . .
C C18 0.1284(2) 0.6663(4) 0.2132(4) 0.0499(16) Uani d . 1 . .
H H18 0.1068 0.7200 0.2012 0.060 Uiso calc R 1 . .
C C19 0.1099(3) 0.5857(5) 0.2430(4) 0.0609(19) Uani d . 1 . .
H H19 0.0768 0.5859 0.2512 0.073 Uiso calc R 1 . .
C C20 0.1414(3) 0.5058(5) 0.2601(4) 0.0580(18) Uani d . 1 . .
H H20 0.1294 0.4502 0.2785 0.070 Uiso calc R 1 . .
C C21 0.1905(3) 0.5093(4) 0.2498(4) 0.0531(17) Uani d . 1 . .
H H21 0.2129 0.4567 0.2628 0.064 Uiso calc R 1 . .
C C22 0.2066(2) 0.5922(4) 0.2198(3) 0.0404(14) Uani d . 1 . .
H H22 0.2399 0.5938 0.2124 0.048 Uiso calc R 1 . .
C C23 0.1707(2) 1.2197(4) -0.0595(4) 0.0447(15) Uani d . 1 . .
H H23 0.1622 1.2175 -0.1176 0.054 Uiso calc R 1 . .
C C24 0.1862(3) 1.3053(4) -0.0203(4) 0.0517(17) Uani d . 1 . .
H H24 0.1877 1.3598 -0.0510 0.062 Uiso calc R 1 . .
C C25 0.1995(3) 1.3085(5) 0.0656(4) 0.0590(18) Uani d . 1 . .
H H25 0.2109 1.3654 0.0939 0.071 Uiso calc R 1 . .
C C26 0.1959(3) 1.2281(5) 0.1093(4) 0.0578(18) Uani d . 1 . .
H H26 0.2042 1.2295 0.1673 0.069 Uiso calc R 1 . .
C C27 0.1797(2) 1.1443(4) 0.0646(4) 0.0473(16) Uani d . 1 . .
H H27 0.1776 1.0894 0.0943 0.057 Uiso calc R 1 . .
C C28 0.9808(4) 0.7425(7) 0.1773(8) 0.109(4) Uani d . 1 . .
H H28A 1.0083 0.7862 0.1733 0.131 Uiso calc R 1 . .
H H28B 0.9504 0.7795 0.1798 0.131 Uiso calc R 1 . .
C C29 0.9644(4) 0.6756(9) 0.1002(7) 0.136(4) Uani d . 1 . .
H H29A 0.9954 0.6439 0.0952 0.204 Uiso calc R 1 . .
H H29B 0.9481 0.7122 0.0505 0.204 Uiso calc R 1 . .
H H29C 0.9396 0.6291 0.1072 0.204 Uiso calc R 1 . .

loop_
_atom_site_aniso_label
_atom_site_aniso_U_11
_atom_site_aniso_U_22
_atom_site_aniso_U_33
_atom_site_aniso_U_12
_atom_site_aniso_U_13
_atom_site_aniso_U_23
Cu1 0.0341(4) 0.0334(4) 0.0307(4) 0.0030(3) 0.0104(3) 0.0091(3)
Cu2 0.0336(4) 0.0347(4) 0.0247(3) 0.0023(3) 0.0083(3) 0.0051(3)
N1 0.028(2) 0.034(2) 0.024(2) 0.005(2) 0.002(2) 0.007(2)
N2 0.032(2) 0.028(2) 0.026(2) 0.002(2) 0.004(2) 0.0031(19)
N3 0.029(2) 0.038(3) 0.029(2) 0.004(2) 0.004(2) 0.001(2)
N4 0.036(3) 0.036(3) 0.033(3) 0.008(2) 0.012(2) 0.005(2)
N5 0.049(3) 0.037(3) 0.025(2) -0.004(2) 0.012(2) -0.002(2)
O1 0.033(2) 0.044(2) 0.033(2) 0.0032(17) 0.0119(18) 0.0116(18)
O2 0.036(2) 0.043(2) 0.034(2) 0.0059(18) 0.0127(18) 0.0159(18)
O3 0.034(2) 0.044(2) 0.0280(19) 0.0051(17) 0.0087(17) 0.0052(17)
O4 0.034(2) 0.045(2) 0.0258(19) 0.0071(17) 0.0084(17) 0.0092(17)
O5 0.050(2) 0.039(2) 0.033(2) -0.0119(19) 0.0138(19) 0.0061(18)
O6 0.061(3) 0.044(2) 0.034(2) -0.006(2) 0.020(2) -0.0134(18)
O7 0.071(5) 0.065(5) 0.150(8) 0.000 0.047(6) 0.000
S1 0.0337(7) 0.0319(7) 0.0224(7) -0.0006(6) 0.0089(6) 0.0004(6)
C1 0.033(3) 0.033(3) 0.026(3) 0.000(2) 0.008(2) -0.002(2)
C2 0.030(3) 0.037(3) 0.030(3) 0.000(2) 0.009(2) 0.002(2)
C3 0.039(3) 0.053(4) 0.046(4) 0.004(3) 0.016(3) 0.011(3)
C4 0.030(3) 0.071(5) 0.064(4) -0.004(3) 0.016(3) 0.006(4)
C5 0.033(3) 0.079(5) 0.044(4) 0.009(3) 0.007(3) 0.010(4)
C6 0.040(4) 0.053(4) 0.036(3) 0.008(3) 0.007(3) 0.010(3)
C7 0.038(3) 0.028(3) 0.029(3) -0.003(2) 0.011(3) 0.000(2)
C8 0.032(3) 0.027(3) 0.029(3) 0.000(2) 0.009(2) -0.002(2)
C9 0.036(3) 0.029(3) 0.032(3) 0.003(2) 0.012(3) -0.002(2)
C10 0.034(3) 0.040(3) 0.045(3) 0.006(3) 0.006(3) 0.008(3)
C11 0.031(3) 0.041(3) 0.055(4) 0.008(3) 0.006(3) 0.004(3)
C12 0.032(3) 0.035(3) 0.054(4) 0.003(3) 0.016(3) -0.007(3)
C13 0.031(3) 0.034(3) 0.037(3) -0.004(2) 0.015(3) -0.007(3)
C14 0.043(4) 0.053(4) 0.047(4) -0.005(3) 0.019(3) 0.006(3)
C15 0.065(5) 0.069(5) 0.063(5) -0.011(4) 0.034(4) 0.010(4)
C16 0.054(5) 0.071(5) 0.085(6) -0.009(4) 0.037(4) 0.003(4)
C17 0.043(4) 0.057(4) 0.070(5) 0.003(3) 0.022(4) -0.002(4)
C18 0.050(4) 0.047(4) 0.060(4) 0.021(3) 0.028(3) 0.021(3)
C19 0.052(4) 0.064(5) 0.080(5) 0.008(4) 0.040(4) 0.027(4)
C20 0.059(4) 0.055(4) 0.067(5) 0.004(4) 0.028(4) 0.032(4)
C21 0.057(4) 0.041(4) 0.066(4) 0.011(3) 0.024(4) 0.023(3)
C22 0.043(3) 0.038(3) 0.044(4) 0.007(3) 0.018(3) 0.008(3)
C23 0.060(4) 0.044(4) 0.027(3) -0.003(3) 0.010(3) 0.000(3)
C24 0.066(4) 0.036(3) 0.048(4) -0.004(3) 0.011(3) -0.002(3)
C25 0.068(5) 0.047(4) 0.055(4) -0.004(3) 0.010(4) -0.016(3)
C26 0.072(5) 0.066(5) 0.030(3) -0.006(4) 0.009(3) -0.016(3)
C27 0.064(4) 0.047(4) 0.033(3) -0.002(3) 0.017(3) 0.007(3)
C28 0.076(6) 0.081(7) 0.184(12) 0.020(5) 0.058(7) 0.039(7)
C29 0.115(9) 0.170(12) 0.139(10) 0.002(8) 0.063(8) 0.014(10)

loop_
_atom_type_symbol
_atom_type_description
_atom_type_scat_dispersion_real
_atom_type_scat_dispersion_imag
_atom_type_scat_source
C C 0.0033 0.0016 'International Tables Vol C Tables 4.2.6.8 and 6.1.1.4'
H H 0.0000 0.0000 'International Tables Vol C Tables 4.2.6.8 and 6.1.1.4'
N N 0.0061 0.0033 'International Tables Vol C Tables 4.2.6.8 and 6.1.1.4'
O O 0.0106 0.0060 'International Tables Vol C Tables 4.2.6.8 and 6.1.1.4'
Cu Cu 0.3201 1.2651 'International Tables Vol C Tables 4.2.6.8 and 6.1.1.4'
S S 0.1246 0.1234 'International Tables Vol C Tables 4.2.6.8 and 6.1.1.4'

loop_
_geom_angle_atom_site_label_1
_geom_angle_atom_site_label_2
_geom_angle_atom_site_label_3
_geom_angle_site_symmetry_1
_geom_angle_site_symmetry_3
_geom_angle
_geom_angle_publ_flag
O2 Cu1 N2 . . 90.44(16) no
O2 Cu1 O1 . . 169.76(15) no
N2 Cu1 O1 . . 81.79(16) no
O2 Cu1 N4 . . 92.59(16) no
N2 Cu1 N4 . . 163.41(17) no
O1 Cu1 N4 . . 93.03(16) no
O2 Cu1 O5 . 6_576 96.92(14) no
N2 Cu1 O5 . 6_576 108.92(15) no
O1 Cu1 O5 . 6_576 91.92(14) no
N4 Cu1 O5 . 6_576 86.91(16) no
O3 Cu2 N3 . . 94.91(16) no
O3 Cu2 N1 . . 164.13(16) no
N3 Cu2 N1 . . 80.49(17) no
O3 Cu2 O4 . . 70.46(13) no
N3 Cu2 O4 . . 150.44(16) no
N1 Cu2 O4 . . 106.43(15) no
O3 Cu2 N5 . . 93.57(15) no
N3 Cu2 N5 . . 107.27(17) no
N1 Cu2 N5 . . 102.30(16) no
O4 Cu2 N5 . . 99.37(16) no
C1 N1 N2 . . 110.1(4) ?
C1 N1 Cu2 . . 115.5(3) ?
N2 N1 Cu2 . . 134.3(3) ?
C7 N2 N1 . . 118.2(4) ?
C7 N2 Cu1 . . 128.3(4) ?
N1 N2 Cu1 . . 112.8(3) ?
C6 N3 C2 . . 117.8(5) ?
C6 N3 Cu2 . . 127.3(4) ?
C2 N3 Cu2 . . 114.7(3) ?
C18 N4 C22 . . 117.6(5) ?
C18 N4 Cu1 . . 120.9(4) ?
C22 N4 Cu1 . . 121.0(4) ?
C27 N5 C23 . . 116.2(5) ?
C27 N5 Cu2 . . 122.6(4) ?
C23 N5 Cu2 . . 121.1(3) ?
C1 O1 Cu1 . . 109.5(3) ?
C9 O2 Cu1 . . 130.7(3) ?
S1 O3 Cu2 . . 94.59(17) ?
S1 O4 Cu2 . . 93.93(17) ?
S1 O5 Cu1 . 6_575 135.4(2) ?
C28 O7 C28 2_755 . 110.9(11) ?
O6 S1 O5 . . 112.6(2) ?
O6 S1 O4 . . 111.3(2) ?
O5 S1 O4 . . 110.4(2) ?
O6 S1 O3 . . 110.2(2) ?
O5 S1 O3 . . 111.0(2) ?
O4 S1 O3 . . 100.8(2) ?
O1 C1 N1 . . 125.7(5) ?
O1 C1 C2 . . 119.5(5) ?
N1 C1 C2 . . 114.8(5) ?
N3 C2 C3 . . 122.6(5) ?
N3 C2 C1 . . 114.3(4) ?
C3 C2 C1 . . 123.1(5) ?
C2 C3 C4 . . 118.6(6) ?
C2 C3 H3 . . 120.7 ?
C4 C3 H3 . . 120.7 ?
C5 C4 C3 . . 118.9(6) ?
C5 C4 H4 . . 120.5 ?
C3 C4 H4 . . 120.5 ?
C4 C5 C6 . . 119.1(6) ?
C4 C5 H5 . . 120.5 ?
C6 C5 H5 . . 120.5 ?
N3 C6 C5 . . 123.0(6) ?
N3 C6 H6 . . 118.5 ?
C5 C6 H6 . . 118.5 ?
N2 C7 C8 . . 124.8(5) ?
N2 C7 H7 . . 117.6 ?
C8 C7 H7 . . 117.6 ?
C9 C8 C7 . . 120.9(5) ?
C9 C8 C13 . . 119.1(5) ?
C7 C8 C13 . . 120.0(5) ?
O2 C9 C10 . . 117.0(5) ?
O2 C9 C8 . . 124.6(5) ?
C10 C9 C8 . . 118.5(5) ?
C11 C10 C9 . . 122.4(5) ?
C11 C10 H10 . . 118.8 ?
C9 C10 H10 . . 118.8 ?
C10 C11 C12 . . 121.8(5) ?
C10 C11 H11 . . 119.1 ?
C12 C11 H11 . . 119.1 ?
C17 C12 C13 . . 119.7(6) ?
C17 C12 C11 . . 121.7(5) ?
C13 C12 C11 . . 118.6(5) ?
C14 C13 C12 . . 117.0(5) ?
C14 C13 C8 . . 123.3(5) ?
C12 C13 C8 . . 119.7(5) ?
C15 C14 C13 . . 121.7(6) ?
C15 C14 H14 . . 119.1 ?
C13 C14 H14 . . 119.1 ?
C14 C15 C16 . . 120.9(6) ?
C14 C15 H15 . . 119.6 ?
C16 C15 H15 . . 119.6 ?
C17 C16 C15 . . 119.3(6) ?
C17 C16 H16 . . 120.3 ?
C15 C16 H16 . . 120.3 ?
C16 C17 C12 . . 121.4(6) ?
C16 C17 H17 . . 119.3 ?
C12 C17 H17 . . 119.3 ?
N4 C18 C19 . . 123.0(5) ?
N4 C18 H18 . . 118.5 ?
C19 C18 H18 . . 118.5 ?
C20 C19 C18 . . 118.8(6) ?
C20 C19 H19 . . 120.6 ?
C18 C19 H19 . . 120.6 ?
C21 C20 C19 . . 118.8(6) ?
C21 C20 H20 . . 120.6 ?
C19 C20 H20 . . 120.6 ?
C20 C21 C22 . . 119.4(6) ?
C20 C21 H21 . . 120.3 ?
C22 C21 H21 . . 120.3 ?
N4 C22 C21 . . 122.3(5) ?
N4 C22 H22 . . 118.8 ?
C21 C22 H22 . . 118.8 ?
N5 C23 C24 . . 123.9(5) ?
N5 C23 H23 . . 118.0 ?
C24 C23 H23 . . 118.0 ?
C23 C24 C25 . . 118.2(6) ?
C23 C24 H24 . . 120.9 ?
C25 C24 H24 . . 120.9 ?
C26 C25 C24 . . 120.0(6) ?
C26 C25 H25 . . 120.0 ?
C24 C25 H25 . . 120.0 ?
C25 C26 C27 . . 118.1(6) ?
C25 C26 H26 . . 121.0 ?
C27 C26 H26 . . 121.0 ?
N5 C27 C26 . . 123.6(6) ?
N5 C27 H27 . . 118.2 ?
C26 C27 H27 . . 118.2 ?
O7 C28 C29 . . 107.9(8) ?
O7 C28 H28A . . 110.1 ?
C29 C28 H28A . . 110.1 ?
O7 C28 H28B . . 110.1 ?
C29 C28 H28B . . 110.1 ?
H28A C28 H28B . . 108.4 ?
C28 C29 H29A . . 109.5 ?
C28 C29 H29B . . 109.5 ?
H29A C29 H29B . . 109.5 ?
C28 C29 H29C . . 109.5 ?
H29A C29 H29C . . 109.5 ?
H29B C29 H29C . . 109.5 ?

loop_
_geom_bond_atom_site_label_1
_geom_bond_atom_site_label_2
_geom_bond_site_symmetry_2
_geom_bond_distance
_geom_bond_publ_flag
Cu1 O2 . 1.888(3) yes
Cu1 N2 . 1.957(4) yes
Cu1 O1 . 1.964(3) yes
Cu1 N4 . 2.008(4) yes
Cu1 O5 6_576 2.389(3) yes
Cu2 O3 . 2.011(3) yes
Cu2 N3 . 2.015(4) yes
Cu2 N1 . 2.016(4) yes
Cu2 O4 . 2.036(3) yes
Cu2 N5 . 2.189(4) yes
N1 C1 . 1.328(6) ?
N1 N2 . 1.398(5) ?
N2 C7 . 1.296(6) ?
N3 C6 . 1.325(6) ?
N3 C2 . 1.359(6) ?
N4 C18 . 1.333(7) ?
N4 C22 . 1.341(6) ?
N5 C27 . 1.340(7) ?
N5 C23 . 1.349(7) ?
O1 C1 . 1.273(6) ?
O2 C9 . 1.297(6) ?
O3 S1 . 1.520(4) ?
O4 S1 . 1.510(3) ?
O5 S1 . 1.452(4) ?
O5 Cu1 6_575 2.389(3) ?
O6 S1 . 1.440(4) ?
O7 C28 2_755 1.416(10) ?
O7 C28 . 1.416(10) ?
C1 C2 . 1.486(7) ?
C2 C3 . 1.366(7) ?
C3 C4 . 1.391(8) ?
C3 H3 . 0.9300 ?
C4 C5 . 1.371(8) ?
C4 H4 . 0.9300 ?
C5 C6 . 1.376(8) ?
C5 H5 . 0.9300 ?
C6 H6 . 0.9300 ?
C7 C8 . 1.434(7) ?
C7 H7 . 0.9300 ?
C8 C9 . 1.433(7) ?
C8 C13 . 1.459(7) ?
C9 C10 . 1.432(7) ?
C10 C11 . 1.339(7) ?
C10 H10 . 0.9300 ?
C11 C12 . 1.436(8) ?
C11 H11 . 0.9300 ?
C12 C17 . 1.402(8) ?
C12 C13 . 1.426(7) ?
C13 C14 . 1.409(8) ?
C14 C15 . 1.368(8) ?
C14 H14 . 0.9300 ?
C15 C16 . 1.388(9) ?
C15 H15 . 0.9300 ?
C16 C17 . 1.365(9) ?
C16 H16 . 0.9300 ?
C17 H17 . 0.9300 ?
C18 C19 . 1.387(8) ?
C18 H18 . 0.9300 ?
C19 C20 . 1.372(8) ?
C19 H19 . 0.9300 ?
C20 C21 . 1.367(8) ?
C20 H20 . 0.9300 ?
C21 C22 . 1.387(7) ?
C21 H21 . 0.9300 ?
C22 H22 . 0.9300 ?
C23 C24 . 1.371(8) ?
C23 H23 . 0.9300 ?
C24 C25 . 1.374(9) ?
C24 H24 . 0.9300 ?
C25 C26 . 1.366(9) ?
C25 H25 . 0.9300 ?
C26 C27 . 1.389(8) ?
C26 H26 . 0.9300 ?
C27 H27 . 0.9300 ?
C28 C29 . 1.547(13) ?
C28 H28A . 0.9700 ?
C28 H28B . 0.9700 ?
C29 H29A . 0.9600 ?
C29 H29B . 0.9600 ?
C29 H29C . 0.9600 ?

loop_
_geom_hbond_atom_site_label_D
_geom_hbond_atom_site_label_H
_geom_hbond_atom_site_label_A
_geom_hbond_site_symmetry_A
_geom_hbond_distance_DH
_geom_hbond_distance_HA
_geom_hbond_distance_DA
_geom_hbond_angle_DHA
C26 H26 O2 4 0.93 2.46 3.386(7) 174.2
C5 H5 O3 2_554 0.93 2.43 3.340(7) 165.2
C19 H19 O7 2_655 0.93 2.46 3.266(7) 144.7
